data_7100571
loop_
_publ_author_name
'Ebran, Jean-Philippe'
'Hazell, Rita G.'
'Skrydstrup, Troels'

_publ_section_title
;
 Samarium diiodide-induced intramolecular pinacol coupling of dinitrones:
 synthesis of cyclic cis-vicinal diamines
;
_journal_coden_ASTM CHCOFS
_journal_issue 43
_journal_name_full
;
 Chemical Communications (Cambridge, United Kingdom)
;
_journal_page_first 5402
_journal_page_last 5404
_journal_paper_doi 10.1039/b511491h
_journal_year 2005
_chemical_formula_moiety 'C20 H22 N2 O'
_chemical_formula_sum 'C20 H22 N2 O'
_chemical_formula_weight 306.40
_space_group_IT_number 36
_space_group_name_Hall 'C 2c -2'
_space_group_name_H-M_alt 'C m c 21'
_symmetry_cell_setting orthorhombic
_symmetry_space_group_name_Hall 'C 2c -2'
_symmetry_space_group_name_H-M 'C m c 21'
_cell_angle_alpha 90.000
_cell_angle_beta 90.000
_cell_angle_gamma 90.000
_cell_formula_units_Z 4
_cell_length_a 20.478(2)
_cell_length_b 8.647(1)
_cell_length_c 9.235(1)
_cell_measurement_temperature 100
_cell_volume 1635.3(3)
_diffrn_ambient_temperature 100
_exptl_crystal_density_diffrn 1.245
_cod_depositor_comments
;
The following automatic conversions were performed:

'_atom_site_thermal_displace_type' tag value 'Uij' was replaced with
'Uani' value 13 times.

Automatic conversion script
Id: cif_fix_values 1646 2011-03-28 12:23:43Z adriana 
;
_cod_database_code 7100571

loop_
_symmetry_equiv_pos_as_xyz
+x,+y,+z
-x,-y,1/2+z
+x,-y,1/2+z
-x,+y,+z
1/2+x,1/2+y,+z
1/2-x,1/2-y,1/2+z
1/2+x,1/2-y,1/2+z
1/2-x,1/2+y,+z

loop_
_atom_site_aniso_label
_atom_site_aniso_U_11
_atom_site_aniso_U_22
_atom_site_aniso_U_33
_atom_site_aniso_U_12
_atom_site_aniso_U_13
_atom_site_aniso_U_23
O 0.0248(12) 0.0173(8) 0.0173(6) -0.0000 0.0000 0.0043(5)
N 0.0183(9) 0.0150(6) 0.0174(4) 0.0014(6) 0.0000(5) 0.0033(4)
C1 0.0185(14) 0.0173(10) 0.0109(6) -0.0000 0.0000 -0.0018(6)
C2 0.0228(10) 0.0142(6) 0.0124(4) -0.0002(7) 0.0009(5) 0.0006(4)
C3 0.0244(12) 0.0166(7) 0.0245(6) -0.0031(8) -0.0019(6) -0.0003(5)
C4 0.0311(19) 0.0152(11) 0.0221(8) -0.0000 0.0000 -0.0034(7)
C5 0.0174(11) 0.0202(7) 0.0183(5) 0.0014(7) -0.0015(5) -0.0000(5)
C6 0.0180(10) 0.0183(7) 0.0170(5) 0.0042(7) -0.0012(5) 0.0016(5)
C7 0.0181(12) 0.0255(9) 0.0251(6) -0.0011(8) 0.0009(6) -0.0010(6)
C8 0.0208(12) 0.0332(10) 0.0272(7) 0.0043(9) 0.0057(6) -0.0007(6)
C9 0.0287(12) 0.0243(9) 0.0226(6) 0.0091(9) 0.0032(6) -0.0005(6)
C10 0.0331(13) 0.0156(8) 0.0224(6) 0.0024(8) -0.0002(7) -0.0003(5)
C11 0.0254(12) 0.0181(7) 0.0205(6) 0.0001(8) 0.0022(6) 0.0019(5)

loop_
_atom_site_label
_atom_site_fract_x
_atom_site_fract_y
_atom_site_fract_z
_atom_site_U_iso_or_equiv
_atom_site_thermal_displace_type
O 0.50000 0.2791(2) 0.3341 0.0198(9) Uani
N 0.44618(8) 0.0837(1) 0.4566(2) 0.0169(7) Uani
C1 0.50000 0.1618(3) 0.4092(2) 0.0155(10) Uani
C2 0.46218(10) -0.0412(2) 0.5565(2) 0.0165(7) Uani
C3 0.44173(11) -0.2010(2) 0.4986(2) 0.0219(9) Uani
C4 0.50000 -0.2534(3) 0.4083(3) 0.0228(13) Uani
C5 0.38072(10) 0.1421(2) 0.4385(2) 0.0187(8) Uani
C6 0.35631(10) 0.2327(2) 0.5682(2) 0.0178(7) Uani
C7 0.30151(11) 0.1855(2) 0.6454(2) 0.0229(9) Uani
C8 0.28008(12) 0.2691(2) 0.7649(2) 0.0271(10) Uani
C9 0.31388(11) 0.4003(2) 0.8085(2) 0.0252(9) Uani
C10 0.36843(11) 0.4479(2) 0.7331(2) 0.0237(10) Uani
C11 0.38953(11) 0.3653(2) 0.6126(2) 0.0213(9) Uani
H2 0.4450 -0.0225 0.6504 0.020 Uiso
H3a 0.4339 -0.2709 0.5760 0.026 Uiso
H3b 0.4036 -0.1931 0.4404 0.026 Uiso
H4a 0.5000 -0.3625 0.3962 0.027 Uiso
H4b 0.5000 -0.2049 0.3160 0.027 Uiso
H5a 0.3800 0.2079 0.3562 0.022 Uiso
H5b 0.3522 0.0570 0.4230 0.022 Uiso
H7 0.2785 0.0953 0.6162 0.028 Uiso
H8 0.2423 0.2367 0.8164 0.033 Uiso
H9 0.2995 0.4573 0.8905 0.030 Uiso
H10 0.3916 0.5372 0.7634 0.028 Uiso
H11 0.4268 0.3994 0.5602 0.026 Uiso

loop_
_geom_bond_atom_site_label_1
_geom_bond_atom_site_label_2
_geom_bond_distance
_geom_bond_site_symmetry_1
_geom_bond_site_symmetry_2
O C1 1.229(3) . .
N C1 1.365(2) . .
N C5 1.442(3) . .
N C2 1.457(2) . .
C2 C3 1.540(2) . .
C2 C2 1.549(4) . 4_655
C3 C4 1.525(2) . .
C5 C6 1.516(2) . .
C6 C7 1.391(3) . .
C6 C11 1.395(2) . .
C7 C8 1.390(2) . .
C8 C9 1.389(3) . .
C9 C10 1.379(3) . .
C10 C11 1.391(2) . .
C2 H2 0.95 . .
C3 H3a 0.95 . .
C3 H3b 0.95 . .
C4 H4a 0.95 . .
C4 H4b 0.95 . .
C5 H5a 0.95 . .
C5 H5b 0.95 . .
C7 H7 0.95 . .
C8 H8 0.95 . .
C9 H9 0.95 . .
C10 H10 0.95 . .
C11 H11 0.95 . .
